data_7112582
loop_
_publ_author_name
'Ali, Sher'
'Saeed, Aamer'
'Abbas, Naeem'
'Shahid, Mohammad'
'Bolte, Michael'
'Iqbal, Jamshed'

_publ_section_title
;
 Design, synthesis and molecular modelling of novel
 methyl[4-oxo-2-(aroylimino)-3-(substituted
 phenyl)thiazolidin-5-ylidene]acetates as potent and selective aldose
 reductase inhibitors
;
_journal_issue 11
_journal_name_full MedChemComm
_journal_page_first 1428
_journal_paper_doi 10.1039/c2md20228j
_journal_volume 3
_journal_year 2012
_chemical_formula_moiety 'C19 H11 Br Cl2 N2 O4 S'
_chemical_formula_sum 'C19 H11 Br Cl2 N2 O4 S'
_chemical_formula_weight 514.17
_chemical_name_systematic
;
?
;
_space_group_IT_number 2
_symmetry_cell_setting triclinic
_symmetry_space_group_name_Hall '-P 1'
_symmetry_space_group_name_H-M 'P -1'
_atom_sites_solution_hydrogens geom
_atom_sites_solution_primary direct
_atom_sites_solution_secondary difmap
_audit_creation_method SHELXL-97
_cell_angle_alpha 84.708(6)
_cell_angle_beta 73.497(6)
_cell_angle_gamma 69.745(6)
_cell_formula_units_Z 2
_cell_length_a 9.2497(7)
_cell_length_b 10.8904(9)
_cell_length_c 11.0733(9)
_cell_measurement_reflns_used 12513
_cell_measurement_temperature 173(2)
_cell_measurement_theta_max 27.1
_cell_measurement_theta_min 3.5
_cell_volume 1003.34(15)
_computing_cell_refinement 'X-Area (Stoe & Cie, 2001)'
_computing_data_collection 'X-Area (Stoe & Cie, 2001)'
_computing_data_reduction 'X-Area (Stoe & Cie, 2001)'
_computing_molecular_graphics 'XP (Sheldrick, 2008)'
_computing_publication_material SHELXL97
_computing_structure_refinement 'SHELXL97 (Sheldrick, 2008) '
_computing_structure_solution 'SHELXS97 (Sheldrick, 2008) '
_diffrn_ambient_temperature 173(2)
_diffrn_measured_fraction_theta_full 0.996
_diffrn_measured_fraction_theta_max 0.996
_diffrn_measurement_device_type 'STOE IPDS II two-circle-diffractometer'
_diffrn_measurement_method \w
_diffrn_radiation_monochromator graphite
_diffrn_radiation_source 'fine-focus sealed tube'
_diffrn_radiation_type MoK\a
_diffrn_radiation_wavelength 0.71073
_diffrn_reflns_av_R_equivalents 0.1020
_diffrn_reflns_av_sigmaI/netI 0.0668
_diffrn_reflns_limit_h_max 11
_diffrn_reflns_limit_h_min -11
_diffrn_reflns_limit_k_max 13
_diffrn_reflns_limit_k_min -13
_diffrn_reflns_limit_l_max 13
_diffrn_reflns_limit_l_min -13
_diffrn_reflns_number 12503
_diffrn_reflns_theta_full 25.00
_diffrn_reflns_theta_max 25.68
_diffrn_reflns_theta_min 3.49
_diffrn_standards_number 0
_exptl_absorpt_coefficient_mu 2.448
_exptl_absorpt_correction_T_max 0.6274
_exptl_absorpt_correction_T_min 0.5685
_exptl_absorpt_correction_type multi-scan
_exptl_absorpt_process_details 'MULABS (Spek, 2003; Blessing, 1995)'
_exptl_crystal_colour 'light brown'
_exptl_crystal_density_diffrn 1.702
_exptl_crystal_density_method 'not measured'
_exptl_crystal_description block
_exptl_crystal_F_000 512
_exptl_crystal_size_max 0.26
_exptl_crystal_size_mid 0.24
_exptl_crystal_size_min 0.21
_refine_diff_density_max 1.096
_refine_diff_density_min -1.165
_refine_diff_density_rms 0.124
_refine_ls_extinction_coef 0.013(5)
_refine_ls_extinction_expression Fc^*^=kFc[1+0.001xFc^2^\l^3^/sin(2\q)]^-1/4^
_refine_ls_extinction_method SHELXL
_refine_ls_goodness_of_fit_ref 1.037
_refine_ls_hydrogen_treatment constr
_refine_ls_matrix_type full
_refine_ls_number_parameters 264
_refine_ls_number_reflns 3787
_refine_ls_number_restraints 0
_refine_ls_restrained_S_all 1.037
_refine_ls_R_factor_all 0.0799
_refine_ls_R_factor_gt 0.0676
_refine_ls_shift/su_max 0.000
_refine_ls_shift/su_mean 0.000
_refine_ls_structure_factor_coef Fsqd
_refine_ls_weighting_details 'calc w=1/[\s^2^(Fo^2^)+(0.1266P)^2^+0.2504P] where P=(Fo^2^+2Fc^2^)/3'
_refine_ls_weighting_scheme calc
_refine_ls_wR_factor_gt 0.1817
_refine_ls_wR_factor_ref 0.1928
_reflns_number_gt 3029
_reflns_number_total 3787
_reflns_threshold_expression I>2\s(I)
_cod_data_source_file c2md20228j.txt
_cod_data_source_block sa56
_cod_depositor_comments
;
The following automatic conversions were performed:

'_symmetry_cell_setting' value 'Triclinic' changed to 'triclinic'
according to
/usr/data/users/saulius/automatic-downloads/retrospective/RSC/lib/dictionaries/cif_core.dic
dictionary named 'cif_core.dic' version 2.4.2 from 2011-04-26.

Automatic conversion script
Id: cif_fix_values 2281 2013-09-26 08:29:07Z andrius 
;
_cod_original_cell_volume 1003.34(14)
_cod_original_sg_symbol_H-M P-1
_cod_database_code 7112582

loop_
_symmetry_equiv_pos_as_xyz
'x, y, z'
'-x, -y, -z'

loop_
_atom_site_label
_atom_site_type_symbol
_atom_site_fract_x
_atom_site_fract_y
_atom_site_fract_z
_atom_site_U_iso_or_equiv
_atom_site_adp_type
_atom_site_occupancy
_atom_site_symmetry_multiplicity
_atom_site_calc_flag
_atom_site_refinement_flags
Br1 Br 0.80865(6) 0.05029(7) 0.31083(7) 0.0834(3) Uani 1 1 d .
Cl1 Cl 0.11308(14) 0.73774(13) 0.46604(12) 0.0583(4) Uani 1 1 d .
Cl2 Cl -0.37742(13) 0.58596(14) 0.45805(12) 0.0597(4) Uani 1 1 d .
S1 S 0.57950(11) 0.53898(10) 0.12072(10) 0.0417(3) Uani 1 1 d .
N1 N 0.2680(4) 0.6119(3) 0.2084(4) 0.0424(8) Uani 1 1 d .
N2 N 0.3888(4) 0.3902(3) 0.2289(3) 0.0426(8) Uani 1 1 d .
O1 O 0.1861(4) 0.8322(3) 0.1650(4) 0.0606(10) Uani 1 1 d .
O2 O 0.6621(4) 0.2839(4) 0.1591(4) 0.0660(11) Uani 1 1 d .
O3 O 0.7973(4) 0.6711(3) 0.0207(3) 0.0533(8) Uani 1 1 d .
O4 O 0.7296(4) 0.8906(3) 0.0084(4) 0.0607(9) Uani 1 1 d .
C1 C 0.4037(5) 0.5008(4) 0.1925(4) 0.0410(9) Uani 1 1 d .
C2 C 0.2922(5) 0.7284(4) 0.1622(4) 0.0479(10) Uani 1 1 d .
C3 C 0.4673(5) 0.7038(4) 0.1115(4) 0.0434(9) Uani 1 1 d .
C4 C 0.5292(5) 0.2806(4) 0.2125(5) 0.0483(10) Uani 1 1 d .
C5 C 0.5239(5) 0.8025(4) 0.0692(4) 0.0471(10) Uani 1 1 d .
H5 H 0.4517 0.8884 0.0644 0.057 Uiso 1 1 calc R
C6 C 0.6974(6) 0.7779(5) 0.0303(4) 0.0483(10) Uani 1 1 d .
C7 C 0.8994(7) 0.8746(7) -0.0241(8) 0.083(2) Uani 1 1 d .
H7A H 0.9423 0.8367 0.0475 0.125 Uiso 1 1 calc R
H7B H 0.9132 0.9601 -0.0442 0.125 Uiso 1 1 calc R
H7C H 0.9569 0.8161 -0.0973 0.125 Uiso 1 1 calc R
C11 C 0.1112(5) 0.6057(4) 0.2703(4) 0.0414(9) Uani 1 1 d .
C12 C 0.0298(5) 0.6607(4) 0.3881(4) 0.0420(9) Uani 1 1 d .
C13 C -0.1206(5) 0.6526(5) 0.4472(4) 0.0495(11) Uani 1 1 d .
H13 H -0.1773 0.6896 0.5286 0.059 Uiso 1 1 calc R
C14 C -0.1859(5) 0.5908(4) 0.3864(4) 0.0454(10) Uani 1 1 d .
C15 C -0.1051(5) 0.5334(5) 0.2696(5) 0.0508(11) Uani 1 1 d .
H15 H -0.1510 0.4883 0.2301 0.061 Uiso 1 1 calc R
C16 C 0.0443(5) 0.5427(5) 0.2110(4) 0.0496(10) Uani 1 1 d .
H16 H 0.1008 0.5055 0.1296 0.059 Uiso 1 1 calc R
C21 C 0.4948(5) 0.1589(4) 0.2641(4) 0.0471(10) Uani 1 1 d .
C22 C 0.6047(6) 0.0511(5) 0.3049(5) 0.0552(12) Uani 1 1 d .
C23 C 0.5658(7) -0.0596(5) 0.3508(5) 0.0629(14) Uani 1 1 d .
H23 H 0.6410 -0.1315 0.3798 0.075 Uiso 1 1 calc R
C24 C 0.4177(8) -0.0652(5) 0.3544(5) 0.0664(14) Uani 1 1 d .
H24 H 0.3914 -0.1414 0.3847 0.080 Uiso 1 1 calc R
C25 C 0.3089(7) 0.0392(5) 0.3143(5) 0.0607(13) Uani 1 1 d .
H25 H 0.2070 0.0357 0.3165 0.073 Uiso 1 1 calc R
C26 C 0.3477(6) 0.1493(5) 0.2708(4) 0.0511(11) Uani 1 1 d .
H26 H 0.2704 0.2215 0.2444 0.061 Uiso 1 1 calc R

loop_
_atom_site_aniso_label
_atom_site_aniso_U_11
_atom_site_aniso_U_22
_atom_site_aniso_U_33
_atom_site_aniso_U_23
_atom_site_aniso_U_13
_atom_site_aniso_U_12
Br1 0.0379(3) 0.0969(5) 0.0992(5) 0.0333(4) -0.0144(3) -0.0143(3)
Cl1 0.0418(6) 0.0702(8) 0.0677(7) -0.0134(6) -0.0061(5) -0.0281(5)
Cl2 0.0334(6) 0.0766(8) 0.0706(8) 0.0044(6) -0.0037(5) -0.0298(5)
S1 0.0256(5) 0.0469(6) 0.0515(6) -0.0005(4) -0.0052(4) -0.0148(4)
N1 0.0242(16) 0.0404(18) 0.058(2) 0.0010(15) -0.0026(14) -0.0116(13)
N2 0.0283(16) 0.0426(18) 0.053(2) -0.0002(15) -0.0059(14) -0.0117(14)
O1 0.0363(17) 0.0451(18) 0.085(2) 0.0084(16) 0.0012(15) -0.0104(14)
O2 0.0273(16) 0.057(2) 0.099(3) 0.0124(18) -0.0007(16) -0.0117(14)
O3 0.0367(16) 0.0515(19) 0.070(2) -0.0022(15) -0.0059(14) -0.0184(15)
O4 0.0466(19) 0.058(2) 0.082(2) 0.0082(17) -0.0091(17) -0.0314(16)
C1 0.0270(18) 0.048(2) 0.046(2) -0.0009(17) -0.0045(15) -0.0145(16)
C2 0.033(2) 0.046(2) 0.057(3) -0.0020(19) 0.0012(18) -0.0152(18)
C3 0.032(2) 0.046(2) 0.049(2) -0.0025(18) -0.0043(17) -0.0140(17)
C4 0.032(2) 0.046(2) 0.063(3) -0.0011(19) -0.0067(18) -0.0137(18)
C5 0.040(2) 0.043(2) 0.053(2) 0.0028(18) -0.0015(18) -0.0171(18)
C6 0.046(2) 0.052(3) 0.049(2) 0.0035(19) -0.0058(18) -0.026(2)
C7 0.045(3) 0.077(4) 0.134(6) 0.032(4) -0.021(3) -0.039(3)
C11 0.0256(18) 0.043(2) 0.054(2) 0.0016(17) -0.0055(16) -0.0147(16)
C12 0.032(2) 0.042(2) 0.052(2) 0.0010(17) -0.0058(17) -0.0167(17)
C13 0.034(2) 0.059(3) 0.052(2) -0.004(2) -0.0018(18) -0.0177(19)
C14 0.0268(18) 0.052(2) 0.057(2) 0.0085(19) -0.0072(17) -0.0175(17)
C15 0.037(2) 0.057(3) 0.066(3) 0.001(2) -0.016(2) -0.022(2)
C16 0.034(2) 0.059(3) 0.051(2) -0.003(2) -0.0049(18) -0.0138(19)
C21 0.040(2) 0.046(2) 0.046(2) -0.0042(18) 0.0012(17) -0.0131(18)
C22 0.041(2) 0.052(3) 0.056(3) -0.002(2) -0.001(2) -0.005(2)
C23 0.063(3) 0.048(3) 0.061(3) 0.005(2) -0.005(2) -0.010(2)
C24 0.075(4) 0.054(3) 0.067(3) -0.005(2) -0.003(3) -0.029(3)
C25 0.063(3) 0.056(3) 0.068(3) -0.004(2) -0.009(3) -0.032(3)
C26 0.047(3) 0.052(3) 0.051(2) -0.0065(19) -0.0049(19) -0.018(2)

loop_
_atom_type_symbol
_atom_type_description
_atom_type_scat_dispersion_real
_atom_type_scat_dispersion_imag
_atom_type_scat_source
C C 0.0033 0.0016 'International Tables Vol C Tables 4.2.6.8 and 6.1.1.4'
H H 0.0000 0.0000 'International Tables Vol C Tables 4.2.6.8 and 6.1.1.4'
Br Br -0.2901 2.4595 'International Tables Vol C Tables 4.2.6.8 and 6.1.1.4'
Cl Cl 0.1484 0.1585 'International Tables Vol C Tables 4.2.6.8 and 6.1.1.4'
N N 0.0061 0.0033 'International Tables Vol C Tables 4.2.6.8 and 6.1.1.4'
O O 0.0106 0.0060 'International Tables Vol C Tables 4.2.6.8 and 6.1.1.4'
S S 0.1246 0.1234 'International Tables Vol C Tables 4.2.6.8 and 6.1.1.4'

loop_
_geom_angle_atom_site_label_1
_geom_angle_atom_site_label_2
_geom_angle_atom_site_label_3
_geom_angle
C3 S1 C1 91.0(2)
C2 N1 C1 116.6(3)
C2 N1 C11 122.2(3)
C1 N1 C11 121.2(3)
C1 N2 C4 117.7(4)
C6 O4 C7 114.5(4)
N2 C1 N1 119.5(4)
N2 C1 S1 129.2(3)
N1 C1 S1 111.3(3)
O1 C2 N1 124.4(4)
O1 C2 C3 126.6(4)
N1 C2 C3 109.1(4)
C5 C3 C2 121.1(4)
C5 C3 S1 126.9(3)
C2 C3 S1 112.0(3)
O2 C4 N2 123.9(4)
O2 C4 C21 124.1(4)
N2 C4 C21 112.0(4)
C3 C5 C6 120.1(4)
C3 C5 H5 119.9
C6 C5 H5 119.9
O3 C6 O4 124.4(4)
O3 C6 C5 124.4(4)
O4 C6 C5 111.2(4)
O4 C7 H7A 109.5
O4 C7 H7B 109.5
H7A C7 H7B 109.5
O4 C7 H7C 109.5
H7A C7 H7C 109.5
H7B C7 H7C 109.5
C16 C11 C12 120.4(4)
C16 C11 N1 119.1(4)
C12 C11 N1 120.5(4)
C11 C12 C13 119.8(4)
C11 C12 Cl1 121.3(3)
C13 C12 Cl1 118.9(4)
C14 C13 C12 119.0(4)
C14 C13 H13 120.5
C12 C13 H13 120.5
C13 C14 C15 121.8(4)
C13 C14 Cl2 119.0(3)
C15 C14 Cl2 119.2(4)
C14 C15 C16 118.7(4)
C14 C15 H15 120.6
C16 C15 H15 120.6
C11 C16 C15 120.1(4)
C11 C16 H16 119.9
C15 C16 H16 119.9
C26 C21 C22 117.0(4)
C26 C21 C4 119.2(4)
C22 C21 C4 123.7(4)
C23 C22 C21 120.9(5)
C23 C22 Br1 116.1(4)
C21 C22 Br1 122.9(4)
C24 C23 C22 119.9(5)
C24 C23 H23 120.0
C22 C23 H23 120.0
C25 C24 C23 119.9(5)
C25 C24 H24 120.1
C23 C24 H24 120.1
C24 C25 C26 119.7(5)
C24 C25 H25 120.2
C26 C25 H25 120.2
C25 C26 C21 122.5(5)
C25 C26 H26 118.7
C21 C26 H26 118.7

loop_
_geom_bond_atom_site_label_1
_geom_bond_atom_site_label_2
_geom_bond_distance
Br1 C22 1.903(5)
Cl1 C12 1.732(5)
Cl2 C14 1.740(4)
S1 C3 1.745(4)
S1 C1 1.767(4)
N1 C2 1.390(6)
N1 C1 1.390(5)
N1 C11 1.440(5)
N2 C1 1.274(6)
N2 C4 1.406(6)
O1 C2 1.210(6)
O2 C4 1.215(6)
O3 C6 1.200(6)
O4 C6 1.346(6)
O4 C7 1.459(6)
C2 C3 1.490(6)
C3 C5 1.345(6)
C4 C21 1.495(6)
C5 C6 1.471(6)
C5 H5 0.9500
C7 H7A 0.9800
C7 H7B 0.9800
C7 H7C 0.9800
C11 C16 1.376(7)
C11 C12 1.379(6)
C12 C13 1.389(6)
C13 C14 1.367(7)
C13 H13 0.9500
C14 C15 1.378(7)
C15 C16 1.384(6)
C15 H15 0.9500
C16 H16 0.9500
C21 C26 1.380(7)
C21 C22 1.397(7)
C22 C23 1.388(7)
C23 C24 1.381(9)
C23 H23 0.9500
C24 C25 1.368(9)
C24 H24 0.9500
C25 C26 1.376(7)
C25 H25 0.9500
C26 H26 0.9500

loop_
_geom_torsion_atom_site_label_1
_geom_torsion_atom_site_label_2
_geom_torsion_atom_site_label_3
_geom_torsion_atom_site_label_4
_geom_torsion
C4 N2 C1 N1 -179.2(4)
C4 N2 C1 S1 0.7(7)
C2 N1 C1 N2 -177.5(4)
C11 N1 C1 N2 2.8(7)
C2 N1 C1 S1 2.6(5)
C11 N1 C1 S1 -177.2(3)
C3 S1 C1 N2 179.4(5)
C3 S1 C1 N1 -0.7(3)
C1 N1 C2 O1 177.4(5)
C11 N1 C2 O1 -2.9(8)
C1 N1 C2 C3 -3.4(6)
C11 N1 C2 C3 176.3(4)
O1 C2 C3 C5 4.0(8)
N1 C2 C3 C5 -175.2(4)
O1 C2 C3 S1 -178.1(5)
N1 C2 C3 S1 2.7(5)
C1 S1 C3 C5 176.6(5)
C1 S1 C3 C2 -1.2(4)
C1 N2 C4 O2 -4.7(8)
C1 N2 C4 C21 177.6(4)
C2 C3 C5 C6 174.4(4)
S1 C3 C5 C6 -3.1(7)
C7 O4 C6 O3 -2.4(8)
C7 O4 C6 C5 176.8(5)
C3 C5 C6 O3 8.2(8)
C3 C5 C6 O4 -171.1(4)
C2 N1 C11 C16 110.6(5)
C1 N1 C11 C16 -69.7(6)
C2 N1 C11 C12 -70.2(6)
C1 N1 C11 C12 109.5(5)
C16 C11 C12 C13 -0.1(7)
N1 C11 C12 C13 -179.3(4)
C16 C11 C12 Cl1 178.7(4)
N1 C11 C12 Cl1 -0.5(6)
C11 C12 C13 C14 -0.5(7)
Cl1 C12 C13 C14 -179.4(4)
C12 C13 C14 C15 1.6(7)
C12 C13 C14 Cl2 -177.7(4)
C13 C14 C15 C16 -2.1(7)
Cl2 C14 C15 C16 177.2(4)
C12 C11 C16 C15 -0.4(7)
N1 C11 C16 C15 178.8(4)
C14 C15 C16 C11 1.5(7)
O2 C4 C21 C26 -151.2(5)
N2 C4 C21 C26 26.6(6)
O2 C4 C21 C22 27.8(8)
N2 C4 C21 C22 -154.5(4)
C26 C21 C22 C23 -0.5(7)
C4 C21 C22 C23 -179.4(5)
C26 C21 C22 Br1 -176.6(3)
C4 C21 C22 Br1 4.5(7)
C21 C22 C23 C24 1.2(8)
Br1 C22 C23 C24 177.6(4)
C22 C23 C24 C25 -0.9(8)
C23 C24 C25 C26 -0.1(8)
C24 C25 C26 C21 0.9(8)
C22 C21 C26 C25 -0.6(7)
C4 C21 C26 C25 178.4(4)
